data_2005159
loop_
_publ_author_name
'Bu\~nuel, E.'
'Cativiela, C.'
'D\'iaz-de-Villegas, M. D.'
'G\'alvez, J. A.'
'Jim\'enez, A. I.'

_publ_section_title
(<i>Z</i>)-4-[(<i>S</i>)-2,2-Dimethyl-1,3-dioxolan-4-ylmethylidene]-2-phenyl-1,3-oxazol-5(4<i>H</i>)-one
_journal_issue 7
_journal_name_full 'Acta Crystallographica Section C'
_journal_page_first 1810
_journal_page_last 1813
_journal_paper_doi 10.1107/S0108270196004246
_journal_volume 52
_journal_year 1996
_chemical_formula_sum 'C15 H15 N O4'
_chemical_formula_weight 273.28
_chemical_name_systematic
;
 Z-2-Phenyl-4-[(S)-2,2-dimethyl-1,3-dioxolan-4-ylmethylen]-5(4H)-oxazolone.
;
_space_group_IT_number 19
_symmetry_cell_setting orthorhombic
_symmetry_space_group_name_Hall 'P 2ac 2ab'
_symmetry_space_group_name_H-M 'P 21 21 21'
_audit_creation_method SHELXL
_cell_angle_alpha 90
_cell_angle_beta 90
_cell_angle_gamma 90
_cell_formula_units_Z 4
_cell_length_a 10.1560(10)
_cell_length_b 10.751(2)
_cell_length_c 13.007(2)
_cell_measurement_reflns_used 24
_cell_measurement_temperature 293(2)
_cell_measurement_theta_max 12.45
_cell_measurement_theta_min 12.26
_cell_volume 1420.2(4)
_computing_cell_refinement XSCANS
_computing_data_collection 'XSCANS (Siemens, 1993)'
_computing_data_reduction XSCANS
_computing_molecular_graphics 'SHELXTL-Plus (Sheldrick, 1989)'
_computing_publication_material 'SHELXL93. Molecular geometry calculations: PARST (Nardelli, 1983).'
_computing_structure_refinement 'SHELXL93 (Sheldrick, 1993)'
_computing_structure_solution 'SIR92 (Altomare et al., 1992)'
_diffrn_ambient_temperature 293(2)
_diffrn_measurement_device 'Siemens P4'
_diffrn_measurement_method \q/2\q
_diffrn_radiation_monochromator graphite
_diffrn_radiation_source 'fine-focus sealed tube'
_diffrn_radiation_type MoK\a
_diffrn_radiation_wavelength 0.71073
_diffrn_reflns_av_R_equivalents 0.0144
_diffrn_reflns_av_sigmaI/netI 0.0371
_diffrn_reflns_limit_h_max 12
_diffrn_reflns_limit_h_min -1
_diffrn_reflns_limit_k_max 12
_diffrn_reflns_limit_k_min -1
_diffrn_reflns_limit_l_max 15
_diffrn_reflns_limit_l_min -1
_diffrn_reflns_number 1930
_diffrn_reflns_theta_max 25
_diffrn_reflns_theta_min 2.46
_diffrn_standards_decay_% 0
_diffrn_standards_interval_count 97
_diffrn_standards_number 3
_exptl_absorpt_coefficient_mu 0.093
_exptl_absorpt_correction_type none
_exptl_crystal_colour colourless
_exptl_crystal_density_diffrn 1.278
_exptl_crystal_density_meas ?
_exptl_crystal_description prism
_exptl_crystal_F_000 576
_exptl_crystal_size_max 0.40
_exptl_crystal_size_mid 0.32
_exptl_crystal_size_min 0.22
_refine_diff_density_max 0.154
_refine_diff_density_min -0.164
_refine_ls_abs_structure_details
;
the absolute configuration was assigned on the basis of the known
configuration of the mannitol reagent
;
_refine_ls_abs_structure_Flack -1.(3)
_refine_ls_extinction_method none
_refine_ls_goodness_of_fit_all 1.051
_refine_ls_goodness_of_fit_obs 1.086
_refine_ls_hydrogen_treatment refU
_refine_ls_matrix_type full
_refine_ls_number_parameters 182
_refine_ls_number_reflns 1779
_refine_ls_number_restraints 0
_refine_ls_restrained_S_all 1.051
_refine_ls_restrained_S_obs 1.086
_refine_ls_R_factor_all 0.0742
_refine_ls_R_factor_obs 0.0483
_refine_ls_shift/esd_max 0.023
_refine_ls_shift/esd_mean 0.005
_refine_ls_structure_factor_coef Fsqd
_refine_ls_weighting_scheme
;
calc w = 1/[\s^2^(F~o~^2^) + (0.1006P)^2^]
where P = (F~o~^2^ + 2F~c~^2^)/3
;
_refine_ls_wR_factor_all 0.1561
_refine_ls_wR_factor_obs 0.1363
_reflns_number_observed 1314
_reflns_number_total 1779
_reflns_observed_criterion >2sigma(I)
_cod_data_source_file na1223.cif
_cod_data_source_block OXZ
_cod_depositor_comments
;
The following automatic conversions were performed:

'_exptl_crystal_density_meas' value 'not measured' was changed to '?'
- the value is perceived as not measured.

Automatic conversion script
Id: cif_fix_values 3008 2015-01-20 13:52:24Z robertas 
;
_cod_original_formula_sum 'C15 H15 N1 O4'
_cod_database_code 2005159

loop_
_symmetry_equiv_pos_as_xyz
'x, y, z'
'-x+1/2, -y, z+1/2'
'-x, y+1/2, -z+1/2'
'x+1/2, -y+1/2, -z'

loop_
_atom_site_aniso_label
_atom_site_aniso_U_11
_atom_site_aniso_U_22
_atom_site_aniso_U_33
_atom_site_aniso_U_12
_atom_site_aniso_U_13
_atom_site_aniso_U_23
O1 0.068(2) 0.0431(15) 0.078(2) -0.0053(15) -0.022(2) 0.0028(15)
O2 0.072(2) 0.0443(14) 0.060(2) -0.0082(15) -0.0119(15) 0.0028(13)
O3 0.044(2) 0.068(2) 0.113(3) 0.007(2) -0.001(2) -0.006(2)
O4 0.0479(14) 0.0390(13) 0.070(2) 0.0046(14) 0.0050(14) -0.0011(13)
N 0.052(2) 0.041(2) 0.058(2) 0.003(2) 0.006(2) 0.000(2)
C1 0.045(2) 0.046(2) 0.054(2) 0.002(2) 0.006(2) 0.005(2)
C2 0.058(2) 0.045(2) 0.057(2) 0.001(2) 0.002(2) 0.003(2)
C3 0.056(2) 0.043(2) 0.058(2) -0.004(2) -0.002(2) 0.002(2)
C4 0.062(2) 0.048(2) 0.070(3) -0.006(2) -0.007(2) 0.003(2)
C5 0.056(2) 0.037(2) 0.055(2) 0.000(2) -0.012(2) 0.000(2)
C6 0.096(3) 0.066(3) 0.071(3) 0.002(3) -0.001(3) -0.014(3)
C7 0.077(3) 0.049(2) 0.086(3) -0.010(2) -0.008(3) -0.003(3)
C8 0.045(2) 0.052(2) 0.066(3) 0.002(2) 0.003(2) 0.003(2)
C9 0.045(2) 0.038(2) 0.049(2) 0.006(2) 0.006(2) 0.005(2)
C10 0.044(2) 0.049(2) 0.049(2) 0.005(2) 0.003(2) 0.008(2)
C11 0.067(3) 0.056(3) 0.060(3) -0.007(3) 0.007(2) -0.004(2)
C12 0.076(3) 0.080(3) 0.074(3) -0.027(3) 0.000(3) -0.007(3)
C13 0.076(4) 0.110(5) 0.068(3) -0.044(4) -0.009(3) 0.016(3)
C14 0.044(2) 0.109(4) 0.093(3) -0.001(3) 0.007(2) 0.024(3)
C15 0.054(2) 0.069(3) 0.085(3) 0.007(2) 0.007(3) 0.017(3)

loop_
_atom_site_label
_atom_site_occupancy
_atom_site_fract_x
_atom_site_fract_y
_atom_site_fract_z
_atom_site_U_iso_or_equiv
_atom_site_thermal_displace_type
_atom_site_calc_flag
_atom_site_refinement_flags
_atom_site_type_symbol
O1 1 -0.1014(3) .2645(2) .5282(2) .0633(9) Uani d . O
O2 1 .0344(3) .1831(3) .6473(2) .0586(8) Uani d . O
O3 1 -0.1900(3) .7260(3) .6292(3) .0750(10) Uani d . O
O4 1 .0231(2) .7859(2) .6376(2) .0521(7) Uani d . O
N 1 .1280(3) .6035(3) .6055(3) .0503(9) Uani d . N
C1 1 -.0075(4) .5822(4) .5997(3) .0484(10) Uani d . C
C2 1 -.0687(4) .4755(3) .5734(3) .0532(11) Uani d . C
H2 1 -0.1670(4) .4712(3) .5720(3) .098(4) Uiso d R H
C3 1 -.0016(4) .3575(4) .5425(3) .0523(10) Uani d . C
H3 1 .0666(4) .3724(4) .4831(3) .098(4) Uiso d R H
C4 1 .0947(4) .3001(4) .6208(3) .0597(11) Uani d . C
H4A 1 .1899(4) .2750(4) .6000(3) .098(4) Uiso d R H
H4B 1 .0923(4) .3493(4) .6764(3) .098(4) Uiso d R H
C5 1 -.0481(4) .1481(3) .5634(3) .0493(10) Uani d . C
C6 1 .0311(5) .0867(5) .4782(4) .0773(14) Uani d . C
H6A 1 -.0266(5) .0641(5) .4229(4) .098(4) Uiso calc R H
H6B 1 .0735(5) .0135(5) .5045(4) .098(4) Uiso calc R H
H6C 1 .0965(5) .1438(5) .4535(4) .098(4) Uiso calc R H
C7 1 -0.1588(5) .0690(4) .6024(4) .0707(13) Uani d . C
H7A 1 -0.2144(5) .0453(4) .5460(4) .098(4) Uiso calc R H
H7B 1 -0.2093(5) .1152(4) .6518(4) .098(4) Uiso calc R H
H7C 1 -0.1236(5) -.0043(4) .6345(4) .098(4) Uiso calc R H
C8 1 -.0780(4) .6990(4) .6233(3) .0546(11) Uani d . C
C9 1 .1386(4) .7207(3) .6294(3) .0442(9) Uani d . C
C10 1 .2601(4) .7904(4) .6477(3) .0473(9) Uani d . C
C11 1 .2562(5) .9158(4) .6792(3) .0610(12) Uani d . C
H11 1 .1660(5) .9634(4) .6801(3) .098(4) Uiso d R H
C12 1 .3711(6) .9802(5) .6981(4) .0768(14) Uani d . C
H12 1 .3598(6) 1.0761(5) .7202(4) .098(4) Uiso d R H
C13 1 .4915(6) .9213(6) .6876(4) .085(2) Uani d . C
H13 1 .5800(6) .9672(6) .7093(4) .098(4) Uiso d R H
C14 1 .4973(5) .7971(7) .6565(4) .082(2) Uani d . C
H14 1 .5890(5) .7590(7) .6479(4) .098(4) Uiso d R H
C15 1 .3818(4) .7334(5) .6374(4) .0693(13) Uani d . C
H15 1 .3849(4) .6463(5) .6230(4) .098(4) Uiso d R H

loop_
_atom_type_symbol
_atom_type_description
_atom_type_scat_dispersion_real
_atom_type_scat_dispersion_imag
_atom_type_scat_source
C C 0.0033 0.0016 'International Tables Vol C Tables 4.2.6.8 and 6.1.1.4'
H H 0.0000 0.0000 'International Tables Vol C Tables 4.2.6.8 and 6.1.1.4'
N N 0.0061 0.0033 'International Tables Vol C Tables 4.2.6.8 and 6.1.1.4'
O O 0.0106 0.0060 'International Tables Vol C Tables 4.2.6.8 and 6.1.1.4'

loop_
_geom_angle_atom_site_label_1
_geom_angle_atom_site_label_2
_geom_angle_atom_site_label_3
_geom_angle
_geom_angle_publ_flag
C3 O1 C5 107.4(3) yes
C5 O2 C4 107.3(3) yes
C9 O4 C8 106.0(3) yes
C9 N C1 104.6(3) yes
C2 C1 N 127.4(4) yes
C2 C1 C8 123.5(3) yes
N C1 C8 109.1(3) yes
C1 C2 C3 125.4(4) yes
C1 C2 H2 120.3(2) ?
C3 C2 H2 114.3(2) ?
O1 C3 C2 107.7(3) yes
O1 C3 C4 104.7(3) yes
C2 C3 C4 116.8(4) yes
O1 C3 H3 118.4(2) ?
C2 C3 H3 111.7(2) ?
C4 C3 H3 97.5(2) ?
O2 C4 C3 103.8(3) yes
O2 C4 H4A 103.4(2) ?
C3 C4 H4A 121.4(2) ?
O2 C4 H4B 108.1(2) ?
C3 C4 H4B 106.2(2) ?
H4A C4 H4B 112.9 ?
O2 C5 O1 103.6(3) yes
O2 C5 C7 109.4(3) yes
O1 C5 C7 108.6(3) yes
O2 C5 C6 111.2(4) yes
O1 C5 C6 110.1(3) yes
C7 C5 C6 113.4(4) yes
C5 C6 H6A 109.5(3) ?
C5 C6 H6B 109.5(2) ?
H6A C6 H6B 109.5 ?
C5 C6 H6C 109.5(3) ?
H6A C6 H6C 109.5 ?
H6B C6 H6C 109.5 ?
C5 C7 H7A 109.5(2) ?
C5 C7 H7B 109.5(2) ?
H7A C7 H7B 109.5 ?
C5 C7 H7C 109.5(2) ?
H7A C7 H7C 109.5 ?
H7B C7 H7C 109.5 ?
O3 C8 O4 122.4(4) yes
O3 C8 C1 133.7(4) yes
O4 C8 C1 103.9(3) yes
N C9 O4 116.3(4) yes
N C9 C10 127.1(4) yes
O4 C9 C10 116.6(3) yes
C15 C10 C11 118.5(4) yes
C15 C10 C9 120.6(4) yes
C11 C10 C9 120.9(4) yes
C12 C11 C10 120.5(5) yes
C12 C11 H11 119.4(3) ?
C10 C11 H11 119.6(3) ?
C11 C12 C13 120.0(5) yes
C11 C12 H12 116.0(3) ?
C13 C12 H12 123.9(3) ?
C12 C13 C14 120.2(5) yes
C12 C13 H13 120.5(3) ?
C14 C13 H13 119.0(4) ?
C15 C14 C13 119.4(5) yes
C15 C14 H14 123.7(3) ?
C13 C14 H14 116.9(4) ?
C14 C15 C10 121.3(5) yes
C14 C15 H15 119.6(3) ?
C10 C15 H15 118.8(3) ?

loop_
_geom_bond_atom_site_label_1
_geom_bond_atom_site_label_2
_geom_bond_distance
_geom_bond_publ_flag
O1 C3 1.437(5) yes
O1 C5 1.439(4) yes
O2 C5 1.427(5) yes
O2 C4 1.441(5) yes
O3 C8 1.176(5) yes
O4 C9 1.371(4) yes
O4 C8 1.400(5) yes
N C9 1.303(5) yes
N C1 1.397(5) yes
C1 C2 1.349(5) yes
C1 C8 1.478(6) yes
C2 C3 1.495(6) yes
C2 H2 1.00 ?
C3 C4 1.541(6) yes
C3 H3 1.05 ?
C4 H4A 1.04 ?
C4 H4B 0.90 ?
C5 C7 1.498(6) yes
C5 C6 1.520(6) yes
C6 H6A 0.96 ?
C6 H6B 0.96 ?
C6 H6C 0.96 ?
C7 H7A 0.96 ?
C7 H7B 0.96 ?
C7 H7C 0.96 ?
C9 C10 1.463(6) yes
C10 C15 1.386(5) yes
C10 C11 1.409(6) yes
C11 C12 1.379(7) yes
C11 H11 1.05 ?
C12 C13 1.384(8) yes
C12 H12 1.08 ?
C13 C14 1.396(9) yes
C13 H13 1.06 ?
C14 C15 1.382(7) yes
C14 H14 1.02 ?
C15 H15 0.96 ?

loop_
_cod_related_entry_id
_cod_related_entry_database
_cod_related_entry_code
1 ChemSpider 9996425
